data_4343588
loop_
_publ_author_name
'Simmons, C.J.'
'Hitchman, M.A.'
'Stratemeier, H.'

_publ_section_title
;
 Influence of deuteration on the crystal structure of (N H4)2 (Zn (H2 O)6)
 (S O4)2
;
_journal_name_full 'Inorganic Chemistry'
_journal_page_first 6124
_journal_page_last 6126
_journal_volume 39
_journal_year 2000
_chemical_formula_sum 'D20 N2 O14 S2 Zn'
_chemical_name_systematic '(N D4)2 (Zn (D2 O)6) (S O4)2'
_space_group_IT_number 14
_symmetry_space_group_name_Hall '-P 2yab'
_symmetry_space_group_name_H-M 'P 1 21/a 1'
_cell_angle_alpha 90
_cell_angle_beta 106.918
_cell_angle_gamma 90
_cell_formula_units_Z 2
_cell_length_a 9.1434
_cell_length_b 12.3689
_cell_length_c 6.2828
_cell_volume 679.795
_citation_journal_id_ASTM INOCAJ
_cod_data_source_file Simmons_INOCAJ_2000_1139.cif
_cod_data_source_block D20N2O14S2Zn1
_cod_original_cell_volume 679.7949
_cod_original_sg_symbol_Hall '-P 2ybc (z,y,-x)'
_cod_original_formula_sum 'D20 N2 O14 S2 Zn1'
_cod_database_code 4343588

loop_
_symmetry_equiv_pos_as_xyz
x,y,z
-x+1/2,y+1/2,-z
-x,-y,-z
x-1/2,-y-1/2,z

loop_
_atom_site_label
_atom_site_type_symbol
_atom_site_fract_x
_atom_site_fract_y
_atom_site_fract_z
_atom_site_occupancy
_atom_site_U_iso_or_equiv
D5 D+1 0.206 0.086 0.277 1 0.0
O3 O-2 0.28 0.0638 0.6182 1 0.0
D3 D+1 0.096 0.331 0.486 1 0.0
O6 O-2 0.838 0.1139 0.0339 1 0.0
D2 D+1 0.223 0.303 0.409 1 0.0
N1 N-3 0.1364 0.3419 0.3539 1 0.0
O4 O-2 0.3881 0.175 0.9439 1 0.0
O5 O-2 0.1754 0.1078 0.1656 1 0.0
O2 O-2 0.552 0.0678 0.7838 1 0.0
D9 D+1 -0.083 -0.065 0.306 1 0.0
D7 D+1 0.749 0.105 -0.03 1 0.0
S1 S+6 0.4119 0.13186 0.7358 1 0.0
D4 D+1 0.174 0.409 0.41 1 0.0
O1 O-2 0.4209 0.2239 0.588 1 0.0
D1 D+1 0.07 0.323 0.202 1 0.0
D8 D+1 0.851 0.173 -0.002 1 0.0
Zn1 Zn+2 0 0 0 1 0.0
D10 D+1 0.039 0.856 0.176 1 0.0
D6 D+1 0.255 0.117 0.14 1 0.0
O7 O-2 0.0002 -0.0681 0.2994 1 0.0
